data_4323358
loop_
_publ_author_name
'Gabriele Albertin'
'Stefano Antoniutti'
'Alessia Bacchi'
'Emilio Bordignon'
'Fabio Busatto'
'Giancarlo Pelizzi'

_publ_section_title
;
 Aryldiazene, Aryldiazenido, and Hydrazine Complexes of Manganese.
 Preparation, Characterization, and X-ray Crystal Structures of
 [Mn(CO)3(4-CH3C6H4NNH){PPh(OEt)2}2]BF4 and
 [Mn(CO)3(NH2NH2){PPh(OEt)2}2]BPh4 Derivatives
;
_journal_name_full 'Inorganic Chemistry'
_journal_page_first 1296
_journal_page_last 1305
_journal_paper_doi 10.1021/ic9608612
_journal_volume 36
_journal_year 1997
_chemical_formula_structural
;
{Mn(CO)3(4-CH3-C6H4-N=NH)[PPh(OEt)2]2}BF4
;
_chemical_formula_sum 'C30 H38 B F4 M N3 O7 P2'
_chemical_formula_weight 742.33
_chemical_melting_point 396
_space_group_IT_number 15
_symmetry_cell_setting monoclinic
_symmetry_space_group_name_Hall '-C 2yc'
_symmetry_space_group_name_H-M 'C 1 2/c 1'
_atom_sites_solution_hydrogens 'partly difmap and partly calculated'
_atom_sites_solution_primary direct
_cell_angle_alpha 90.00(0)
_cell_angle_beta 97.82(1)
_cell_angle_gamma 90.00(0)
_cell_formula_units_Z 8.00
_cell_length_a 31.857(5)
_cell_length_b 11.119(2)
_cell_length_c 22.414(3)
_cell_measurement_radiation MoK\a
_cell_measurement_reflns_used 24
_cell_measurement_temperature 295
_cell_measurement_theta_max 10.1
_cell_measurement_theta_min 4.8
_cell_measurement_wavelength 0.71069
_cell_volume 7866(2)
_computing_molecular_graphics 'ZORTEP (Zsolnai, Pritzkow, 1994)'
_computing_publication_material
;
 PARST95 (Nardelli, 1995)
;
_computing_structure_refinement 'SHELXL-93 (Sheldrick, 1993)'
_computing_structure_solution 'SIR92 (Altomare et al., 1994)'
_diffrn_ambient_temperature 295
_diffrn_measurement_device 'Philips PW1100 diffractometer'
_diffrn_measurement_method '\w/2\q scan'
_diffrn_radiation_detector 'scintillation tube'
_diffrn_radiation_monochromator graphite
_diffrn_radiation_source 'X-ray tube'
_diffrn_radiation_type MoK\a
_diffrn_radiation_wavelength 0.71069
_diffrn_reflns_av_R_equivalents 0.0533
_diffrn_reflns_av_sigmaI/netI 0.06
_diffrn_reflns_limit_h_max 40
_diffrn_reflns_limit_h_min -40
_diffrn_reflns_limit_k_max 14
_diffrn_reflns_limit_k_min 0
_diffrn_reflns_limit_l_max 27
_diffrn_reflns_limit_l_min 0
_diffrn_reflns_number 8028
_diffrn_reflns_reduction_process
;
Lorentz and polarization
;
_diffrn_reflns_theta_max 26
_diffrn_reflns_theta_min 3
_diffrn_standards_decay_% 0
_diffrn_standards_interval_time 6000
_diffrn_standards_number 1
_exptl_absorpt_coefficient_mu 0.4768
_exptl_crystal_colour 'dark yellow'
_exptl_crystal_density_diffrn 1.2537
_exptl_crystal_description
;
irregular prisms
;
_exptl_crystal_F_000 3072.0
_refine_diff_density_max 0.75
_refine_diff_density_min -0.48
_refine_diff_density_rms 0.09
_refine_ls_goodness_of_fit_all 1.98
_refine_ls_hydrogen_treatment
;
H atoms located on difmap were refined isotropically, those introduced
in calculated positions were readjusted according to the geometry
of the carrier atoms (riding refinement)
;
_refine_ls_matrix_type full
_refine_ls_number_parameters 434
_refine_ls_number_reflns 7301
_refine_ls_number_restraints 0
_refine_ls_R_factor_all 0.22
_refine_ls_R_factor_obs 0.0708
_refine_ls_shift/esd_max 0.05
_refine_ls_shift/esd_mean 0.02
_refine_ls_structure_factor_coef Fsquare
_refine_ls_weighting_scheme 'according to SHELXL-93 (a=0.1)'
_refine_ls_wR_factor_all 0.36
_reflns_number_observed 3388
_reflns_number_total 8444
_reflns_observed_criterion I>2\s(I)
_cod_data_source_file ic9608612_1.cif
_cod_data_source_block Compound-1b
_cod_depositor_comments
;
The following automatic conversions were performed:

'_atom_sites_solution_primary' value 'direct methods' was changed to
'direct'.

Automatic conversion script
Id: cif_fix_values 6452 2018-10-05 10:23:21Z andrius 
;
_cod_original_sg_symbol_H-M 'C 2/c'
_cod_original_formula_sum 'C30 H38 B F4 MN N2 O7 P2'
_cod_database_code 4323358

loop_
_symmetry_equiv_pos_as_xyz
'x, y, z'
'-x, y, -z+1/2'
'x+1/2, y+1/2, z'
'-x+1/2, y+1/2, -z+1/2'
'-x, -y, -z'
'x, -y, z-1/2'
'-x+1/2, -y+1/2, -z'
'x+1/2, -y+1/2, z-1/2'

loop_
_atom_site_aniso_label
_atom_site_aniso_U_11
_atom_site_aniso_U_22
_atom_site_aniso_U_33
_atom_site_aniso_U_23
_atom_site_aniso_U_13
_atom_site_aniso_U_12
Mn 0.0536(8) 0.0586(8) 0.0535(8) 0.0069(6) 0.0043(5) -0.0008(6)
P1 0.0600(13) 0.0656(14) 0.0543(13) 0.0048(10) 0.0006(10) -0.0006(11)
P2 0.0607(13) 0.0645(14) 0.0555(12) 0.0093(10) 0.0050(10) -0.0012(11)
O1 0.0805(44) 0.0864(48) 0.1111(52) 0.0129(39) 0.0218(38) 0.0273(38)
O2 0.0866(46) 0.1067(54) 0.1079(52) 0.0214(42) 0.0104(39) -0.0324(42)
O3 0.0868(46) 0.0717(45) 0.1244(56) 0.0035(39) 0.0100(40) 0.0177(38)
O4 0.1112(48) 0.0630(39) 0.0696(37) -0.0050(30) 0.0078(33) -0.0091(35)
O5 0.0712(39) 0.1182(54) 0.0695(39) 0.0135(35) -0.0077(31) 0.0100(35)
O6 0.1061(45) 0.0605(38) 0.0728(38) 0.0150(30) -0.0118(33) -0.0070(34)
O7 0.0651(36) 0.1195(51) 0.0601(35) 0.0068(33) 0.0159(28) -0.0034(34)
N1 0.0523(38) 0.0609(46) 0.0505(36) 0.0015(32) 0.0060(29) -0.0025(33)
N2 0.0708(47) 0.0589(43) 0.0760(46) 0.0012(36) 0.0152(37) -0.0039(38)
C1 0.0616(52) 0.0706(61) 0.0734(56) 0.0001(45) 0.0150(43) 0.0004(45)
C2 0.0784(62) 0.0856(69) 0.1077(76) -0.0041(58) 0.0380(57) 0.0046(55)
C3 0.080(7) 0.125(10) 0.122(9) 0.011(8) 0.040(7) -0.006(7)
C4 0.0731(64) 0.0942(79) 0.1030(78) 0.0139(63) 0.0172(58) -0.0163(59)
C5 0.0854(67) 0.0834(71) 0.0977(72) 0.0031(56) 0.0166(58) -0.0118(58)
C6 0.0817(62) 0.0706(65) 0.0845(63) -0.0075(50) 0.0208(50) -0.0123(51)
C7 0.093(8) 0.161(13) 0.242(17) 0.075(12) 0.059(10) -0.033(9)
C8 0.0663(56) 0.0805(67) 0.0573(49) 0.0111(46) 0.0070(42) -0.0022(51)
C9 0.0720(57) 0.0755(60) 0.0590(51) 0.0111(44) 0.0039(43) -0.0007(50)
C10 0.0664(55) 0.0609(56) 0.0700(56) 0.0112(44) 0.0000(44) 0.0007(45)
C11 0.0781(57) 0.0627(56) 0.0576(49) 0.0085(43) 0.0042(42) 0.0023(46)
C12 0.0851(64) 0.0726(63) 0.0674(56) 0.0061(49) 0.0096(48) 0.0066(51)
C13 0.1180(83) 0.0676(64) 0.0885(70) 0.0111(55) 0.0121(63) 0.0006(60)
C14 0.1268(90) 0.0982(91) 0.0823(71) 0.0229(64) 0.0340(65) 0.0007(71)
C15 0.150(10) 0.102(9) 0.092(8) 0.010(7) 0.057(7) 0.015(8)
C16 0.1241(85) 0.0790(67) 0.0716(61) 0.0006(52) 0.0405(59) 0.0054(61)
C17 0.166(11) 0.081(8) 0.101(8) -0.007(6) 0.006(8) -0.041(8)
C18 0.159(12) 0.103(9) 0.131(10) -0.036(8) 0.011(9) -0.034(8)
C19 0.109(9) 0.203(15) 0.089(8) 0.039(9) -0.025(7) 0.033(9)
C20 0.197(17) 0.265(22) 0.156(14) 0.046(14) -0.080(12) 0.086(17)
C21 0.0668(54) 0.0656(59) 0.0626(51) 0.0083(43) 0.0132(41) 0.0024(43)
C22 0.0671(59) 0.0887(70) 0.0867(66) 0.0067(53) -0.0015(49) 0.0050(54)
C23 0.0665(61) 0.1188(96) 0.1148(85) 0.0125(73) -0.0047(56) -0.0189(68)
C24 0.0916(81) 0.1039(95) 0.0990(79) 0.0080(69) 0.0079(63) -0.0258(70)
C25 0.1069(81) 0.0732(66) 0.0741(61) 0.0022(51) 0.0141(58) -0.0096(63)
C26 0.0771(60) 0.0733(64) 0.0674(56) 0.0068(46) 0.0061(46) 0.0012(51)
C27 0.169(11) 0.062(7) 0.103(8) 0.020(6) -0.005(8) -0.023(7)
C28 0.261(18) 0.084(9) 0.135(11) 0.037(8) -0.012(11) -0.015(10)
C29 0.104(8) 0.185(12) 0.060(6) 0.000(7) 0.026(6) -0.003(8)
C30 0.151(13) 0.428(30) 0.106(10) -0.022(15) 0.051(9) 0.122(17)
B 0.096(10) 0.081(9) 0.100(10) -0.005(8) 0.011(8) 0.008(8)
F1 0.0987(41) 0.0742(40) 0.1355(50) 0.0045(32) 0.0098(36) -0.0053(30)
F2 0.131(6) 0.090(5) 0.259(10) -0.010(5) -0.033(7) -0.017(4)
F3 0.343(16) 0.131(8) 0.195(11) 0.042(7) 0.050(10) -0.007(8)
F4 0.141(7) 0.158(8) 0.320(14) -0.101(8) 0.053(7) 0.033(6)

loop_
_atom_site_label
_atom_site_fract_x
_atom_site_fract_y
_atom_site_fract_z
_atom_site_U_iso_or_equiv
_atom_site_thermal_displace_type
_atom_site_type_symbol
_atom_site_calc_flag
_atom_site_calc_attached_atom
_atom_site_aniso_ratio
Mn 0.10939(3) 0.2282(1) 0.62712(5) 0.0555(5) aniso Mn . . 1.33
P1 0.08819(7) 0.2292(2) 0.52657(9) 0.0606(8) aniso P . . 1.41
P2 0.12931(7) 0.2335(2) 0.72791(9) 0.0605(7) aniso P . . 1.44
O1 0.0468(2) 0.4223(6) 0.6419(3) 0.0919(27) aniso O . . 2.22
O2 0.0387(2) 0.0649(7) 0.6443(3) 0.1006(30) aniso O . . 2.50
O3 0.1693(2) 0.0278(6) 0.6110(3) 0.0947(29) aniso O . . 2.09
O4 0.0933(2) 0.1089(5) 0.4892(3) 0.0817(24) aniso O . . 1.93
O5 0.0395(2) 0.2632(6) 0.5136(3) 0.0879(26) aniso O . . 2.37
O6 0.1484(2) 0.1167(5) 0.7634(3) 0.0820(26) aniso O . . 2.52
O7 0.0886(2) 0.2717(6) 0.7580(2) 0.0809(27) aniso O . . 2.29
N1 0.1550(2) 0.3442(6) 0.6161(3) 0.0547(23) aniso N . . 1.24
N2 0.1911(2) 0.3164(6) 0.6028(3) 0.0681(28) aniso N . . 1.38
C1 0.2199(3) 0.4094(8) 0.5902(4) 0.0680(34) aniso C . . 1.29
C2 0.2526(3) 0.3722(10) 0.5604(4) 0.0882(41) aniso C . . 2.05
C3 0.2802(3) 0.4584(12) 0.5421(5) 0.1069(52) aniso C . . 2.23
C4 0.2765(3) 0.5763(11) 0.5558(5) 0.0896(43) aniso C . . 1.94
C5 0.2448(3) 0.6117(9) 0.5865(4) 0.0884(42) aniso C . . 1.39
C6 0.2165(3) 0.5292(8) 0.6046(4) 0.0780(37) aniso C . . 1.56
C7 0.3082(3) 0.6666(12) 0.5382(7) 0.1619(74) aniso C . . 6.24
C8 0.0717(3) 0.3523(8) 0.6354(3) 0.0682(35) aniso C . . 1.62
C9 0.0671(3) 0.1255(8) 0.6371(4) 0.0693(30) aniso C . . 1.56
C10 0.1465(3) 0.1042(8) 0.6178(4) 0.0666(34) aniso C . . 1.60
C11 0.1152(3) 0.3295(8) 0.4820(4) 0.0666(32) aniso C . . 1.58
C12 0.1144(3) 0.4523(8) 0.4947(4) 0.0751(37) aniso C . . 1.40
C13 0.1378(3) 0.5338(9) 0.4652(5) 0.0916(42) aniso C . . 1.89
C14 0.1631(4) 0.4920(11) 0.4238(5) 0.1006(52) aniso C . . 2.26
C15 0.1638(4) 0.3733(12) 0.4118(5) 0.1109(56) aniso C . . 2.62
C16 0.1401(3) 0.2909(9) 0.4397(4) 0.0891(43) aniso C . . 2.39
C17 0.0721(4) -0.0028(9) 0.5041(5) 0.1172(54) aniso C . . 2.94
C18 0.0651(4) -0.0800(11) 0.4485(5) 0.1317(61) aniso C . . 2.53
C19 0.0163(4) 0.2720(14) 0.4504(5) 0.1373(66) aniso C . . 4.43
C20 -0.0121(5) 0.3552(18) 0.4460(7) 0.216(11) aniso C . . 6.79
C21 0.1703(3) 0.3381(8) 0.7554(3) 0.0646(35) aniso C . . 1.36
C22 0.2112(3) 0.3035(9) 0.7805(4) 0.0819(37) aniso C . . 1.58
C23 0.2418(3) 0.3884(12) 0.7981(5) 0.1016(49) aniso C . . 2.40
C24 0.2328(4) 0.5083(11) 0.7895(5) 0.0986(53) aniso C . . 1.83
C25 0.1948(4) 0.5447(9) 0.7653(4) 0.0846(42) aniso C . . 1.60
C26 0.1628(3) 0.4624(8) 0.7484(4) 0.0729(36) aniso C . . 1.28
C27 0.1292(4) 0.0014(8) 0.7566(5) 0.1135(52) aniso C . . 3.66
C28 0.1505(5) -0.0792(11) 0.8022(6) 0.1637(79) aniso C . . 4.35
C29 0.0897(3) 0.2929(12) 0.8231(4) 0.1150(58) aniso C . . 3.51
C30 0.0509(5) 0.3474(21) 0.8342(6) 0.225(11) aniso C . . 8.30
B 0.1230(5) 0.7277(13) 0.6259(7) 0.0925(59) aniso B . . 1.36
F1 0.1171(2) 0.6054(5) 0.6257(3) 0.1034(26) aniso F . . 1.90
F2 0.1621(3) 0.7545(6) 0.6544(5) 0.1655(44) aniso F . . 3.68
F3 0.1245(4) 0.7565(8) 0.5683(5) 0.2218(73) aniso F . . 3.18
F4 0.0940(3) 0.7947(8) 0.6395(5) 0.2043(54) aniso F . . 4.98
H2 0.2563(3) 0.2911(10) 0.5525(4) 0.1323(0) iso H . C2 1.00
H3 0.3015(3) 0.4343(12) 0.5201(5) 0.1603(0) iso H . C3 1.00
H5 0.2420(3) 0.6927(9) 0.5956(4) 0.1326(0) iso H . C5 1.00
H6 0.1953(3) 0.5545(8) 0.6265(4) 0.1170(0) iso H . C6 1.00
H7A 0.3360(7) 0.6471(65) 0.5582(43) 0.2428(0) iso H . C7 1.00
H7B 0.3005(22) 0.7458(19) 0.5499(50) 0.2428(0) iso H . C7 1.00
H7C 0.3083(28) 0.6643(78) 0.4954(9) 0.2428(0) iso H . C7 1.00
H12 0.0979(3) 0.4802(8) 0.5230(4) 0.1126(0) iso H . C12 1.00
H13 0.1365(3) 0.6156(9) 0.4733(5) 0.1373(0) iso H . C13 1.00
H14 0.1793(4) 0.5453(11) 0.4045(5) 0.1509(0) iso H . C14 1.00
H15 0.1807(4) 0.3457(12) 0.3839(5) 0.1663(0) iso H . C15 1.00
H16 0.1410(3) 0.2097(9) 0.4300(4) 0.1336(0) iso H . C16 1.00
H17A 0.0452(4) 0.0158(9) 0.5176(5) 0.1759(0) iso H . C17 1.00
H17B 0.0896(4) -0.0452(9) 0.5361(5) 0.1759(0) iso H . C17 1.00
H18A 0.0485(26) -0.1491(45) 0.4561(15) 0.1976(0) iso H . C18 1.00
H18B 0.0919(4) -0.1057(69) 0.4381(25) 0.1976(0) iso H . C18 1.00
H18C 0.0503(26) -0.0345(29) 0.4158(12) 0.1976(0) iso H . C18 1.00
H19A 0.0365(4) 0.2891(14) 0.4228(5) 0.2060(0) iso H . C19 1.00
H19B 0.0030(4) 0.1955(14) 0.4390(5) 0.2060(0) iso H . C19 1.00
H20A -0.0372(19) 0.3272(57) 0.4213(63) 0.3236(0) iso H . C20 1.00
H20B -0.0015(21) 0.4255(54) 0.4281(70) 0.3236(0) iso H . C20 1.00
H20C -0.0188(39) 0.375(11) 0.4854(10) 0.3236(0) iso H . C20 1.00
H22 0.2177(3) 0.2223(9) 0.7853(4) 0.1229(0) iso H . C22 1.00
H23 0.2686(3) 0.3645(12) 0.8158(5) 0.1524(0) iso H . C23 1.00
H24 0.2539(4) 0.5650(11) 0.8008(5) 0.1480(0) iso H . C24 1.00
H25 0.1896(4) 0.6265(9) 0.7596(4) 0.1269(0) iso H . C25 1.00
H26 0.1360(3) 0.4895(8) 0.7322(4) 0.1094(0) iso H . C26 1.00
H27A 0.1314(4) -0.0299(8) 0.7168(5) 0.1703(0) iso H . C27 1.00
H27B 0.0994(4) 0.0075(8) 0.7611(5) 0.1703(0) iso H . C27 1.00
H28A 0.1802(8) -0.0811(80) 0.7991(34) 0.2455(0) iso H . C28 1.00
H28B 0.1389(26) -0.1587(26) 0.7960(33) 0.2455(0) iso H . C28 1.00
H28C 0.1463(31) -0.0511(60) 0.8414(7) 0.2455(0) iso H . C28 1.00
H29A 0.0936(3) 0.2172(12) 0.8446(4) 0.1725(0) iso H . C29 1.00
H29B 0.1133(3) 0.3452(12) 0.8375(4) 0.1725(0) iso H . C29 1.00
H30B 0.0324(23) 0.2870(31) 0.8467(80) 0.3380(0) iso H . C30 1.00
H30C 0.0375(30) 0.385(15) 0.7980(24) 0.3380(0) iso H . C30 1.00
H1N1 0.1473(23) 0.4418(75) 0.6155(31) 0.078(25) iso H . N1 1.00

loop_
_atom_type_symbol
_atom_type_number_in_cell
_atom_type_description
_atom_type_scat_dispersion_real
_atom_type_scat_dispersion_imag
_atom_type_scat_source
Mn 8 'Manganese   ' 0.3368 0.7283 'Int. Tab. C, 4.2.6.8, 6.1.1.4'
'P ' 16 'Phosphorus  ' 0.1023 0.0942 'Int. Tab. C, 4.2.6.8, 6.1.1.4'
'O ' 56 'Oxygen      ' 0.0106 0.0060 'Int. Tab. C, 4.2.6.8, 6.1.1.4'
'N ' 16 'Nitrogen    ' 0.0061 0.0033 'Int. Tab. C, 4.2.6.8, 6.1.1.4'
'C ' 240 'Carbon      ' 0.0033 0.0016 'Int. Tab. C, 4.2.6.8, 6.1.1.4'
'B ' 8 'Boron       ' 0.0013 0.0007 'Int. Tab. C, 4.2.6.8, 6.1.1.4'
'F ' 32 'Fluorine    ' 0.0171 0.0103 'Int. Tab. C, 4.2.6.8, 6.1.1.4'
'H ' 304 'Hydrogen    ' 0.0000 0.0000 'Int. Tab. C, 4.2.6.8, 6.1.1.4'

loop_
_diffrn_attenuator_code
_diffrn_attenuator_scale
? ?

loop_
_geom_angle_atom_site_label_1
_geom_angle_atom_site_label_2
_geom_angle_atom_site_label_3
_geom_angle
C9 Mn C10 92.4(4)
C8 Mn C10 179.2(4)
C8 Mn C9 87.3(4)
N1 Mn C10 88.8(3)
N1 Mn C9 178.7(4)
N1 Mn C8 91.4(3)
P2 Mn C10 92.0(3)
P2 Mn C9 90.3(3)
P2 Mn C8 88.8(2)
P2 Mn N1 89.8(2)
P1 Mn C10 90.0(3)
P1 Mn C9 90.0(3)
P1 Mn C8 89.2(2)
P1 Mn N1 89.8(2)
P1 Mn P2 177.9(1)
Mn P1 C11 117.2(3)
Mn P1 O5 109.6(2)
Mn P1 O4 118.7(2)
O5 P1 C11 106.4(4)
O4 P1 C11 97.9(4)
O4 P1 O5 105.7(3)
Mn P2 C21 116.9(3)
Mn P2 O7 107.1(2)
Mn P2 O6 120.8(2)
O7 P2 C21 106.1(4)
O6 P2 C21 98.4(4)
O6 P2 O7 106.3(3)
P1 O4 C17 120.3(6)
P1 O5 C19 121.9(6)
P2 O6 C27 123.5(5)
P2 O7 C29 123.3(5)
Mn N1 H1N1 118(4)
Mn N1 N2 125.1(5)
N2 N1 H1N1 116(4)
N1 N2 C1 119.8(7)
N2 C1 C6 125.2(8)
N2 C1 C2 115.2(7)
C2 C1 C6 119.6(8)
C1 C2 H2 121(1)
C1 C2 C3 118.9(9)
C3 C2 H2 121(1)
C2 C3 H3 119(1)
C2 C3 C4 121(1)
C4 C3 H3 119(1)
C3 C4 C7 120(1)
C3 C4 C5 119(1)
C5 C4 C7 120.6(9)
C4 C5 H5 119(1)
C4 C5 C6 121.0(9)
C6 C5 H5 119(1)
C1 C6 C5 119.8(9)
C5 C6 H6 120(1)
C1 C6 H6 120(1)
C4 C7 H7C 109(2)
C4 C7 H7B 109(2)
C4 C7 H7A 109(2)
H7B C7 H7C 109(4)
H7A C7 H7C 109(6)
H7A C7 H7B 109(4)
Mn C8 O1 175.1(8)
Mn C9 O2 176.4(8)
Mn C10 O3 178.8(8)
P1 C11 C16 123.5(7)
P1 C11 C12 118.1(7)
C12 C11 C16 118.1(8)
C11 C12 H12 120(1)
C11 C12 C13 120.8(9)
C13 C12 H12 120(1)
C12 C13 H13 120(1)
C12 C13 C14 119.7(9)
C14 C13 H13 120(1)
C13 C14 H14 120(1)
C13 C14 C15 119(1)
C15 C14 H14 120(1)
C14 C15 H15 119(1)
C14 C15 C16 122(1)
C16 C15 H15 119(1)
C11 C16 C15 120.1(9)
C15 C16 H16 120(1)
C11 C16 H16 120(1)
O4 C17 H17B 110(1)
O4 C17 H17A 110(1)
O4 C17 C18 108.4(8)
H17A C17 H17B 108(2)
C18 C17 H17B 110(1)
C18 C17 H17A 110(1)
C17 C18 H18C 109(2)
C17 C18 H18B 109(3)
C17 C18 H18A 109(3)
H18B C18 H18C 109(4)
H18A C18 H18C 109(3)
H18A C18 H18B 109(5)
O5 C19 H19B 109(1)
O5 C19 H19A 109(1)
O5 C19 C20 112(1)
H19A C19 H19B 108(2)
C20 C19 H19B 109(2)
C20 C19 H19A 109(2)
C19 C20 H20C 109(5)
C19 C20 H20B 109(4)
C19 C20 H20A 109(4)
H20B C20 H20C 109(8)
H20A C20 H20C 109(8)
H20A C20 H20B 109(6)
P2 C21 C26 119.5(7)
P2 C21 C22 123.6(6)
C22 C21 C26 116.8(8)
C21 C22 H22 120(1)
C21 C22 C23 120.7(8)
C23 C22 H22 120(1)
C22 C23 H23 120(1)
C22 C23 C24 120(1)
C24 C23 H23 120(1)
C23 C24 H24 119(1)
C23 C24 C25 121(1)
C25 C24 H24 119(1)
C24 C25 H25 120(1)
C24 C25 C26 121(1)
C26 C25 H25 120(1)
C21 C26 C25 120.6(9)
C25 C26 H26 120(1)
C21 C26 H26 120(1)
O6 C27 H27B 110(1)
O6 C27 H27A 110(1)
O6 C27 C28 109.2(8)
H27A C27 H27B 108(1)
C28 C27 H27B 110(1)
C28 C27 H27A 110(1)
C27 C28 H28C 109(2)
C27 C28 H28B 109(2)
C27 C28 H28A 109(3)
H28B C28 H28C 109(4)
H28A C28 H28C 109(4)
H28A C28 H28B 109(5)
O7 C29 H29B 110(1)
O7 C29 H29A 109.7(9)
O7 C29 C30 109.7(9)
H29A C29 H29B 108(2)
C30 C29 H29B 110(1)
C30 C29 H29A 110(1)
C29 C30 H30C 109(6)
C29 C30 H30B 109(5)
C29 C30 H30A 109(3)
H30B C30 H30C 109(6)
H30A C30 H30C 109(6)
H30A C30 H30B 109(4)
F3 B F4 103(1)
F2 B F4 114(1)
F2 B F3 105(1)
F1 B F4 119(1)
F1 B F3 105(1)
F1 B F2 110(1)

loop_
_geom_bond_atom_site_label_1
_geom_bond_atom_site_label_2
_geom_bond_distance
Mn P1 2.263(2)
Mn P2 2.263(2)
Mn N1 1.984(7)
Mn C8 1.855(9)
Mn C9 1.803(9)
Mn C10 1.847(9)
P1 O4 1.598(6)
P1 O5 1.586(6)
P1 C11 1.794(9)
P2 O6 1.599(6)
P2 O7 1.598(6)
P2 C21 1.794(8)
O1 C8 1.14(1)
O2 C9 1.16(1)
O3 C10 1.14(1)
O4 C17 1.47(1)
O5 C19 1.51(1)
O6 C27 1.42(1)
O7 C29 1.47(1)
N1 N2 1.26(1)
N1 H1N1 1.11(8)
N2 C1 1.44(1)
C1 C2 1.38(1)
C1 C6 1.38(1)
C2 C3 1.40(1)
C2 H2 0.93(1)
C3 C4 1.36(1)
C3 H3 0.93(1)
C4 C5 1.36(1)
C4 C7 1.51(1)
C5 C6 1.38(1)
C5 H5 0.93(1)
C6 H6 0.93(1)
C7 H7A 0.96(4)
C7 H7B 0.96(4)
C7 H7C 0.96(2)
C11 C12 1.40(1)
C11 C16 1.38(1)
C12 C13 1.40(1)
C12 H12 0.93(1)
C13 C14 1.39(1)
C13 H13 0.93(1)
C14 C15 1.35(1)
C14 H14 0.93(1)
C15 C16 1.39(1)
C15 H15 0.93(1)
C16 H16 0.93(1)
C17 C18 1.50(1)
C17 H17A 0.97(1)
C17 H17B 0.97(1)
C18 H18A 0.96(6)
C18 H18B 0.96(3)
C18 H18C 0.96(4)
C19 C20 1.29(2)
C19 H19A 0.97(1)
C19 H19B 0.97(2)
C20 H20A 0.96(8)
C20 H20B 0.96(9)
C20 H20C 0.96(5)
C21 C22 1.40(1)
C21 C26 1.41(1)
C22 C23 1.38(1)
C22 H22 0.93(1)
C23 C24 1.37(1)
C23 H23 0.93(1)
C24 C25 1.32(1)
C24 H24 0.93(1)
C25 C26 1.39(1)
C25 H25 0.93(1)
C26 H26 0.93(1)
C27 C28 1.46(1)
C27 H27A 0.97(1)
C27 H27B 0.97(1)
C28 H28A 0.96(3)
C28 H28B 0.96(4)
C28 H28C 0.96(3)
C29 C30 1.43(2)
C29 H29A 0.97(1)
C29 H29B 0.97(1)
C30 H30A 0.96(*)
C30 H30B 0.96(8)
C30 H30C 0.96(9)
B F1 1.37(1)
B F2 1.35(1)
B F3 1.34(1)
B F4 1.25(1)

loop_
_geom_contact_atom_site_label_1
_geom_contact_atom_site_label_2
_geom_contact_distance
Mn O1 2.988(7)
Mn O2 2.958(7)
Mn O3 2.988(7)
Mn N2 2.901(7)
P1 C8 2.907(9)
P1 C9 2.894(9)
P1 C10 2.921(8)
P1 C12 2.743(10)
P1 C16 2.806(11)
P1 C17 2.665(11)
P1 C19 2.705(12)
P2 C8 2.894(8)
P2 C9 2.900(8)
P2 C10 2.971(9)
P2 C22 2.821(9)
P2 C26 2.773(9)
P2 C27 2.659(10)
P2 C29 2.705(11)
O4 O5 2.537(9)
O4 C11 2.562(10)
O4 C16 2.829(12)
O5 C8 2.954(10)
O5 C11 2.708(11)
O6 O7 2.559(8)
O6 C21 2.572(10)
O6 C22 2.873(11)
O7 C8 2.871(9)
O7 C21 2.714(10)
N1 C6 2.877(11)
N1 C8 2.748(11)
N1 C10 2.683(11)
N2 C10 2.797(11)
C1 C4 2.769(14)
C2 C5 2.745(15)
C3 C6 2.734(15)
C8 C9 2.526(13)
C9 C10 2.636(13)
C11 C14 2.799(15)
C12 C15 2.739(15)
C13 C16 2.763(14)
C21 C24 2.778(14)
C22 C25 2.744(14)
C23 C26 2.737(13)
